data_4085765
loop_
_publ_author_name
'Li, Lihong'
'Clarkson, Guy J.'
'Lees, Martin R.'
'Howson, Suzanne E.'
'Tan, Sze-yin'
'Turner, Scott S.'
'Scott, Peter'

_publ_section_title
;
 Iron and Manganese Complexes of 2-Carbonyl Pyrrolyls: Scorpionate
 Sandwich Anions and Extended Structures
;
_journal_issue 11
_journal_name_full Organometallics
_journal_page_first 2543
_journal_paper_doi 10.1021/om501218a
_journal_volume 34
_journal_year 2015
_chemical_formula_moiety 'C27 H33 Fe N6 O3'
_chemical_formula_sum 'C27 H33 Fe N6 O3'
_chemical_formula_weight 545.44
_chemical_name_systematic
; 
 ? 
;
_space_group_IT_number 14
_symmetry_cell_setting monoclinic
_symmetry_space_group_name_Hall '-P 2yn'
_symmetry_space_group_name_H-M 'P 1 21/n 1'
_atom_sites_solution_hydrogens geom
_atom_sites_solution_primary direct
_atom_sites_solution_secondary difmap
_audit_creation_method SHELXL-97
_cell_angle_alpha 90.00
_cell_angle_beta 103.4800(15)
_cell_angle_gamma 90.00
_cell_formula_units_Z 8
_cell_length_a 9.99697(15)
_cell_length_b 31.4459(4)
_cell_length_c 16.9520(2)
_cell_measurement_reflns_used 8018
_cell_measurement_temperature 100(2)
_cell_measurement_theta_max 71.13
_cell_measurement_theta_min 4.88
_cell_volume 5182.28(12)
_computing_cell_refinement 'CrysAlis RED, Oxford Diffraction Ltd'
_computing_data_collection 'CrysAlis CCD, Oxford Diffraction Ltd'
_computing_data_reduction 'CrysAlis RED, Oxford Diffraction Ltd'
_computing_molecular_graphics 'SHELXTL (Sheldrick, 1997)'
_computing_publication_material 'SHELXTL (Sheldrick, 1997)'
_computing_structure_refinement 'SHELXL-97 (Sheldrick, 1997)'
_computing_structure_solution 'SHELXS-97 (Sheldrick, 1990)'
_diffrn_ambient_temperature 100(2)
_diffrn_detector_area_resol_mean 10.2833
_diffrn_measured_fraction_theta_full 0.994
_diffrn_measured_fraction_theta_max 0.994
_diffrn_measurement_device_type 'Oxford Diffraction Gemini R'
_diffrn_measurement_method '\f & \w scans'
_diffrn_radiation_monochromator graphite
_diffrn_radiation_source 'Enhance (Mo) X-ray Source'
_diffrn_radiation_type CuK\a
_diffrn_radiation_wavelength 1.54184
_diffrn_reflns_av_R_equivalents 0.0619
_diffrn_reflns_av_sigmaI/netI 0.0385
_diffrn_reflns_limit_h_max 12
_diffrn_reflns_limit_h_min -12
_diffrn_reflns_limit_k_max 38
_diffrn_reflns_limit_k_min -38
_diffrn_reflns_limit_l_max 20
_diffrn_reflns_limit_l_min -20
_diffrn_reflns_number 58787
_diffrn_reflns_theta_full 71.13
_diffrn_reflns_theta_max 71.13
_diffrn_reflns_theta_min 3.89
_diffrn_standards_decay_% nil
_exptl_absorpt_coefficient_mu 5.001
_exptl_absorpt_correction_T_max 1.00
_exptl_absorpt_correction_T_min 0.68
_exptl_absorpt_correction_type multi-scan
_exptl_absorpt_process_details 'ABSPACK(CrysAlis, Oxford Diffraction)'
_exptl_crystal_colour brown
_exptl_crystal_density_diffrn 1.398
_exptl_crystal_density_method 'not measured'
_exptl_crystal_description block
_exptl_crystal_F_000 2296
_exptl_crystal_size_max 0.32
_exptl_crystal_size_mid 0.22
_exptl_crystal_size_min 0.12
_refine_diff_density_max 0.618
_refine_diff_density_min -0.259
_refine_diff_density_rms 0.058
_refine_ls_extinction_method none
_refine_ls_goodness_of_fit_ref 1.028
_refine_ls_hydrogen_treatment constr
_refine_ls_matrix_type full
_refine_ls_number_parameters 667
_refine_ls_number_reflns 9984
_refine_ls_number_restraints 0
_refine_ls_restrained_S_all 1.028
_refine_ls_R_factor_all 0.0498
_refine_ls_R_factor_gt 0.0413
_refine_ls_shift/su_max 0.001
_refine_ls_shift/su_mean 0.000
_refine_ls_structure_factor_coef Fsqd
_refine_ls_weighting_details 'calc w=1/[\s^2^(Fo^2^)+(0.0582P)^2^+1.3125P] where P=(Fo^2^+2Fc^2^)/3'
_refine_ls_weighting_scheme calc
_refine_ls_wR_factor_gt 0.0985
_refine_ls_wR_factor_ref 0.1038
_reflns_number_gt 8642
_reflns_number_total 9984
_reflns_threshold_expression >2sigma(I)
_cod_data_source_file om501218a_si_002.cif
_cod_data_source_block ll32_[FeL13]
_cod_depositor_comments 'Adding full bibliography for 4085764--4085769.cif.'
_cod_original_cell_volume 5182.28(13)
_cod_original_sg_symbol_H-M P2(1)/n
_cod_database_code 4085765

loop_
_symmetry_equiv_pos_as_xyz
'x, y, z'
'-x+1/2, y+1/2, -z+1/2'
'-x, -y, -z'
'x-1/2, -y-1/2, z-1/2'

loop_
_atom_site_label
_atom_site_type_symbol
_atom_site_fract_x
_atom_site_fract_y
_atom_site_fract_z
_atom_site_U_iso_or_equiv
_atom_site_adp_type
_atom_site_occupancy
_atom_site_symmetry_multiplicity
_atom_site_calc_flag
_atom_site_refinement_flags
Fe1 Fe 0.76468(3) 0.026115(10) 0.777660(19) 0.02141(9) Uani 1 1 d .
N1 N 0.59267(18) -0.00697(6) 0.72069(12) 0.0268(4) Uani 1 1 d .
C1 C 0.5505(2) -0.04762(7) 0.71920(15) 0.0319(5) Uani 1 1 d .
H1 H 0.5875 -0.0684 0.7590 0.038 Uiso 1 1 calc R
Fe2 Fe 0.76999(3) 0.260059(10) 1.251324(19) 0.02191(9) Uani 1 1 d .
N7 N 0.7241(2) 0.24403(6) 1.13135(11) 0.0281(4) Uani 1 1 d .
C28 C 0.7448(3) 0.21023(8) 1.08713(15) 0.0365(5) Uani 1 1 d .
H28 H 0.8085 0.1879 1.1058 0.044 Uiso 1 1 calc R
C29 C 0.6589(3) 0.21282(9) 1.01008(15) 0.0414(6) Uani 1 1 d .
H29 H 0.6529 0.1927 0.9675 0.050 Uiso 1 1 calc R
C30 C 0.5832(3) 0.25025(8) 1.00658(14) 0.0345(5) Uani 1 1 d .
H30 H 0.5170 0.2609 0.9613 0.041 Uiso 1 1 calc R
C31 C 0.6245(2) 0.26874(7) 1.08284(13) 0.0255(4) Uani 1 1 d .
C32 C 0.5879(2) 0.30555(7) 1.12444(12) 0.0234(4) Uani 1 1 d .
O4 O 0.64591(15) 0.31028(5) 1.19947(9) 0.0261(3) Uani 1 1 d .
N8 N 0.49792(19) 0.33463(6) 1.08788(11) 0.0269(4) Uani 1 1 d .
C33 C 0.4673(3) 0.37293(8) 1.12987(15) 0.0386(6) Uani 1 1 d .
H33A H 0.5512 0.3838 1.1677 0.046 Uiso 1 1 calc R
H33B H 0.3967 0.3670 1.1607 0.046 Uiso 1 1 calc R
C34 C 0.4145(3) 0.40442(9) 1.06241(16) 0.0429(6) Uani 1 1 d .
H34A H 0.4910 0.4207 1.0490 0.051 Uiso 1 1 calc R
H34B H 0.3484 0.4245 1.0774 0.051 Uiso 1 1 calc R
C35 C 0.3445(3) 0.37641(8) 0.99205(15) 0.0382(5) Uani 1 1 d .
H35A H 0.3425 0.3906 0.9396 0.046 Uiso 1 1 calc R
H35B H 0.2490 0.3698 0.9951 0.046 Uiso 1 1 calc R
C36 C 0.4314(2) 0.33588(8) 1.00084(13) 0.0307(5) Uani 1 1 d .
H36A H 0.3729 0.3105 0.9844 0.037 Uiso 1 1 calc R
H36B H 0.5006 0.3375 0.9676 0.037 Uiso 1 1 calc R
N9 N 0.91333(18) 0.21274(6) 1.28115(11) 0.0254(4) Uani 1 1 d .
C37 C 0.9147(2) 0.16995(7) 1.28609(14) 0.0288(5) Uani 1 1 d .
H37 H 0.8352 0.1525 1.2787 0.035 Uiso 1 1 calc R
C38 C 1.0493(2) 0.15517(7) 1.30361(14) 0.0305(5) Uani 1 1 d .
H38 H 1.0780 0.1263 1.3101 0.037 Uiso 1 1 calc R
C39 C 1.1346(2) 0.19078(7) 1.30995(14) 0.0288(4) Uani 1 1 d .
H39 H 1.2323 0.1910 1.3218 0.035 Uiso 1 1 calc R
C40 C 1.0472(2) 0.22611(7) 1.29532(12) 0.0241(4) Uani 1 1 d .
C41 C 1.0604(2) 0.27193(7) 1.29084(12) 0.0236(4) Uani 1 1 d .
O5 O 0.94976(14) 0.29388(5) 1.26869(9) 0.0250(3) Uani 1 1 d .
N10 N 1.18022(18) 0.29217(6) 1.30887(11) 0.0247(4) Uani 1 1 d .
C42 C 1.3161(2) 0.27201(7) 1.33510(15) 0.0297(5) Uani 1 1 d .
H42A H 1.3327 0.2516 1.2939 0.036 Uiso 1 1 calc R
H42B H 1.3250 0.2570 1.3874 0.036 Uiso 1 1 calc R
C43 C 1.4148(2) 0.30976(8) 1.34399(18) 0.0386(6) Uani 1 1 d .
H43A H 1.4993 0.3043 1.3866 0.046 Uiso 1 1 calc R
H43B H 1.4407 0.3158 1.2922 0.046 Uiso 1 1 calc R
C44 C 1.3341(2) 0.34618(7) 1.36762(16) 0.0332(5) Uani 1 1 d .
H44A H 1.3714 0.3739 1.3552 0.040 Uiso 1 1 calc R
H44B H 1.3349 0.3451 1.4261 0.040 Uiso 1 1 calc R
C45 C 1.1901(2) 0.33896(7) 1.31563(16) 0.0316(5) Uani 1 1 d .
H45A H 1.1196 0.3505 1.3422 0.038 Uiso 1 1 calc R
H45B H 1.1791 0.3523 1.2616 0.038 Uiso 1 1 calc R
N11 N 0.62244(18) 0.22086(6) 1.27754(11) 0.0258(4) Uani 1 1 d .
C46 C 0.5452(2) 0.18810(7) 1.24101(16) 0.0326(5) Uani 1 1 d .
H46 H 0.5297 0.1813 1.1850 0.039 Uiso 1 1 calc R
C47 C 0.4915(2) 0.16578(7) 1.29732(17) 0.0365(5) Uani 1 1 d .
H47 H 0.4335 0.1415 1.2869 0.044 Uiso 1 1 calc R
C48 C 0.5390(2) 0.18580(7) 1.37186(16) 0.0334(5) Uani 1 1 d .
H48 H 0.5199 0.1779 1.4222 0.040 Uiso 1 1 calc R
C49 C 0.6200(2) 0.21973(7) 1.35794(13) 0.0258(4) Uani 1 1 d .
C50 C 0.6975(2) 0.25431(7) 1.40389(13) 0.0251(4) Uani 1 1 d .
O6 O 0.76385(15) 0.27905(5) 1.36748(8) 0.0243(3) Uani 1 1 d .
N12 N 0.6992(2) 0.26220(6) 1.48145(11) 0.0305(4) Uani 1 1 d .
C51 C 0.6262(3) 0.23725(9) 1.53166(16) 0.0466(7) Uani 1 1 d .
H51A H 0.6533 0.2069 1.5334 0.056 Uiso 1 1 calc R
H51B H 0.5253 0.2395 1.5112 0.056 Uiso 1 1 calc R
C52 C 0.6729(5) 0.25795(13) 1.6143(2) 0.0745(11) Uani 1 1 d .
H52A H 0.6008 0.2557 1.6455 0.089 Uiso 1 1 calc R
H52B H 0.7583 0.2446 1.6459 0.089 Uiso 1 1 calc R
C53 C 0.6978(4) 0.30399(11) 1.59523(18) 0.0576(8) Uani 1 1 d .
H53A H 0.6104 0.3201 1.5815 0.069 Uiso 1 1 calc R
H53B H 0.7611 0.3179 1.6417 0.069 Uiso 1 1 calc R
C54 C 0.7619(3) 0.30098(8) 1.52293(15) 0.0378(5) Uani 1 1 d .
H54A H 0.7390 0.3262 1.4874 0.045 Uiso 1 1 calc R
H54B H 0.8632 0.2982 1.5403 0.045 Uiso 1 1 calc R
C2 C 0.4450(2) -0.05475(8) 0.65092(16) 0.0356(5) Uani 1 1 d .
H2 H 0.3978 -0.0808 0.6359 0.043 Uiso 1 1 calc R
C3 C 0.4215(2) -0.01648(7) 0.60869(15) 0.0310(5) Uani 1 1 d .
H3 H 0.3555 -0.0113 0.5594 0.037 Uiso 1 1 calc R
C4 C 0.5147(2) 0.01286(7) 0.65328(13) 0.0251(4) Uani 1 1 d .
C5 C 0.5492(2) 0.05738(7) 0.64868(13) 0.0232(4) Uani 1 1 d .
O1 O 0.65267(14) 0.07182(4) 0.70051(9) 0.0238(3) Uani 1 1 d .
N2 N 0.47390(18) 0.08387(6) 0.59462(11) 0.0265(4) Uani 1 1 d .
C6 C 0.4971(2) 0.13003(7) 0.59783(14) 0.0310(5) Uani 1 1 d .
H6A H 0.5734 0.1379 0.5725 0.037 Uiso 1 1 calc R
H6B H 0.5176 0.1406 0.6544 0.037 Uiso 1 1 calc R
C7 C 0.3601(3) 0.14704(8) 0.54914(15) 0.0354(5) Uani 1 1 d .
H7A H 0.2931 0.1500 0.5836 0.043 Uiso 1 1 calc R
H7B H 0.3717 0.1750 0.5247 0.043 Uiso 1 1 calc R
C8 C 0.3138(3) 0.11350(8) 0.48431(16) 0.0386(5) Uani 1 1 d .
H8A H 0.3610 0.1170 0.4395 0.046 Uiso 1 1 calc R
H8B H 0.2131 0.1148 0.4620 0.046 Uiso 1 1 calc R
C9 C 0.3551(2) 0.07189(7) 0.52944(14) 0.0312(5) Uani 1 1 d .
H9A H 0.2793 0.0606 0.5519 0.037 Uiso 1 1 calc R
H9B H 0.3811 0.0502 0.4933 0.037 Uiso 1 1 calc R
C10 C 0.8856(3) -0.05876(8) 0.86874(16) 0.0388(6) Uani 1 1 d .
H10 H 0.9070 -0.0739 0.8247 0.047 Uiso 1 1 calc R
C11 C 0.9098(4) -0.07331(9) 0.94760(18) 0.0519(7) Uani 1 1 d .
H11 H 0.9501 -0.0997 0.9673 0.062 Uiso 1 1 calc R
C12 C 0.8639(3) -0.04194(9) 0.99290(17) 0.0481(7) Uani 1 1 d .
H12 H 0.8677 -0.0427 1.0494 0.058 Uiso 1 1 calc R
C13 C 0.8115(3) -0.00939(7) 0.93946(14) 0.0322(5) Uani 1 1 d .
C14 C 0.7505(2) 0.03215(7) 0.94292(14) 0.0275(4) Uani 1 1 d .
O2 O 0.71674(15) 0.05362(5) 0.87734(9) 0.0250(3) Uani 1 1 d .
N3 N 0.8269(2) -0.01982(6) 0.86338(12) 0.0291(4) Uani 1 1 d .
C15 C 0.7578(4) 0.02833(9) 1.09121(16) 0.0477(7) Uani 1 1 d .
H15A H 0.8563 0.0206 1.1087 0.057 Uiso 1 1 calc R
H15B H 0.7014 0.0024 1.0910 0.057 Uiso 1 1 calc R
N4 N 0.7274(2) 0.04872(6) 1.01077(12) 0.0333(4) Uani 1 1 d .
C16 C 0.7199(4) 0.06269(11) 1.14618(19) 0.0626(9) Uani 1 1 d .
H16A H 0.6804 0.0498 1.1890 0.075 Uiso 1 1 calc R
H16B H 0.8015 0.0798 1.1721 0.075 Uiso 1 1 calc R
C17 C 0.6139(4) 0.08992(11) 1.08939(19) 0.0563(8) Uani 1 1 d .
H17A H 0.5216 0.0766 1.0784 0.068 Uiso 1 1 calc R
H17B H 0.6088 0.1188 1.1119 0.068 Uiso 1 1 calc R
C18 C 0.6694(3) 0.09132(8) 1.01361(15) 0.0363(5) Uani 1 1 d .
H18A H 0.5950 0.0969 0.9649 0.044 Uiso 1 1 calc R
H18B H 0.7411 0.1135 1.0179 0.044 Uiso 1 1 calc R
N5 N 0.87623(19) 0.00125(6) 0.70181(11) 0.0256(4) Uani 1 1 d .
C19 C 0.8617(3) -0.03100(8) 0.64874(15) 0.0347(5) Uani 1 1 d .
H19 H 0.7799 -0.0471 0.6302 0.042 Uiso 1 1 calc R
C20 C 0.9837(3) -0.03745(9) 0.62481(18) 0.0446(6) Uani 1 1 d .
H20 H 0.9998 -0.0582 0.5874 0.053 Uiso 1 1 calc R
C21 C 1.0784(3) -0.00773(8) 0.66599(16) 0.0373(5) Uani 1 1 d .
H21 H 1.1713 -0.0043 0.6625 0.045 Uiso 1 1 calc R
C22 C 1.0088(2) 0.01592(7) 0.71325(13) 0.0253(4) Uani 1 1 d .
C23 C 1.0367(2) 0.05114(6) 0.76953(12) 0.0229(4) Uani 1 1 d .
O3 O 0.93931(14) 0.06371(4) 0.80119(9) 0.0237(3) Uani 1 1 d .
N6 N 1.15703(18) 0.07122(5) 0.78945(11) 0.0240(4) Uani 1 1 d .
C24 C 1.2785(2) 0.06132(7) 0.75760(15) 0.0293(5) Uani 1 1 d .
H24A H 1.2554 0.0619 0.6976 0.035 Uiso 1 1 calc R
H24B H 1.3166 0.0331 0.7764 0.035 Uiso 1 1 calc R
C25 C 1.3795(2) 0.09670(8) 0.79241(16) 0.0352(5) Uani 1 1 d .
H25A H 1.4751 0.0859 0.8064 0.042 Uiso 1 1 calc R
H25B H 1.3734 0.1204 0.7532 0.042 Uiso 1 1 calc R
C26 C 1.3352(2) 0.11124(8) 0.86817(15) 0.0323(5) Uani 1 1 d .
H26A H 1.3717 0.0921 0.9145 0.039 Uiso 1 1 calc R
H26B H 1.3665 0.1406 0.8832 0.039 Uiso 1 1 calc R
C27 C 1.1801(2) 0.10890(7) 0.84271(13) 0.0259(4) Uani 1 1 d .
H27A H 1.1394 0.1050 0.8902 0.031 Uiso 1 1 calc R
H27B H 1.1409 0.1348 0.8129 0.031 Uiso 1 1 calc R

loop_
_atom_site_aniso_label
_atom_site_aniso_U_11
_atom_site_aniso_U_22
_atom_site_aniso_U_33
_atom_site_aniso_U_23
_atom_site_aniso_U_13
_atom_site_aniso_U_12
Fe1 0.02170(16) 0.01954(16) 0.02161(17) -0.00009(12) 0.00225(12) 0.00038(12)
N1 0.0259(9) 0.0232(9) 0.0295(10) 0.0011(7) 0.0027(7) -0.0026(7)
C1 0.0322(11) 0.0235(11) 0.0376(13) 0.0030(9) 0.0029(10) -0.0018(9)
Fe2 0.02295(16) 0.02338(17) 0.01856(16) -0.00096(12) 0.00315(12) 0.00141(12)
N7 0.0341(10) 0.0303(9) 0.0195(9) -0.0027(7) 0.0057(7) 0.0026(8)
C28 0.0462(14) 0.0385(13) 0.0269(12) -0.0042(10) 0.0130(10) 0.0088(11)
C29 0.0574(16) 0.0433(14) 0.0244(12) -0.0113(10) 0.0115(11) 0.0077(12)
C30 0.0417(13) 0.0408(13) 0.0200(11) -0.0052(9) 0.0054(10) 0.0027(10)
C31 0.0275(10) 0.0287(10) 0.0204(10) -0.0010(8) 0.0055(8) -0.0025(8)
C32 0.0235(10) 0.0273(10) 0.0188(10) -0.0001(8) 0.0034(8) -0.0046(8)
O4 0.0318(8) 0.0260(7) 0.0177(7) -0.0018(6) 0.0001(6) 0.0026(6)
N8 0.0310(9) 0.0269(9) 0.0193(9) 0.0009(7) -0.0013(7) 0.0004(7)
C33 0.0525(15) 0.0329(12) 0.0255(12) -0.0024(10) -0.0008(10) 0.0108(11)
C34 0.0548(16) 0.0376(13) 0.0309(13) 0.0026(11) -0.0010(11) 0.0084(12)
C35 0.0404(13) 0.0398(13) 0.0286(12) 0.0068(10) -0.0040(10) -0.0007(11)
C36 0.0320(11) 0.0361(12) 0.0201(10) 0.0013(9) -0.0018(9) -0.0039(9)
N9 0.0277(9) 0.0234(8) 0.0239(9) 0.0001(7) 0.0039(7) 0.0023(7)
C37 0.0346(11) 0.0239(10) 0.0271(11) -0.0003(8) 0.0055(9) -0.0012(9)
C38 0.0405(12) 0.0223(10) 0.0278(11) 0.0017(8) 0.0062(9) 0.0050(9)
C39 0.0289(11) 0.0286(11) 0.0278(11) 0.0005(9) 0.0042(9) 0.0057(9)
C40 0.0268(10) 0.0255(10) 0.0196(10) -0.0004(8) 0.0050(8) 0.0024(8)
C41 0.0266(10) 0.0267(10) 0.0184(9) 0.0016(8) 0.0069(8) 0.0038(8)
O5 0.0222(7) 0.0253(7) 0.0262(7) 0.0019(6) 0.0031(6) 0.0029(6)
N10 0.0226(8) 0.0236(9) 0.0269(9) 0.0021(7) 0.0039(7) 0.0025(7)
C42 0.0248(10) 0.0255(11) 0.0382(13) 0.0005(9) 0.0061(9) 0.0040(8)
C43 0.0271(11) 0.0311(12) 0.0569(16) 0.0009(11) 0.0084(11) 0.0000(9)
C44 0.0285(11) 0.0249(11) 0.0444(14) 0.0032(10) 0.0046(10) -0.0023(9)
C45 0.0277(11) 0.0231(10) 0.0422(13) 0.0080(9) 0.0046(10) 0.0025(8)
N11 0.0243(8) 0.0242(9) 0.0280(9) -0.0026(7) 0.0040(7) -0.0001(7)
C46 0.0290(11) 0.0284(11) 0.0386(13) -0.0072(10) 0.0043(9) -0.0003(9)
C47 0.0316(12) 0.0208(11) 0.0557(16) -0.0022(10) 0.0074(11) -0.0016(9)
C48 0.0329(12) 0.0264(11) 0.0410(13) 0.0093(10) 0.0089(10) 0.0038(9)
C49 0.0238(10) 0.0236(10) 0.0292(11) 0.0029(8) 0.0046(8) 0.0057(8)
C50 0.0251(10) 0.0263(10) 0.0230(10) 0.0041(8) 0.0035(8) 0.0067(8)
O6 0.0287(7) 0.0257(7) 0.0180(7) -0.0006(6) 0.0043(6) -0.0011(6)
N12 0.0370(10) 0.0341(10) 0.0212(9) 0.0036(7) 0.0086(8) 0.0003(8)
C51 0.0637(18) 0.0507(16) 0.0289(13) 0.0083(11) 0.0182(12) -0.0026(13)
C52 0.119(3) 0.075(2) 0.0364(17) 0.0018(16) 0.031(2) -0.003(2)
C53 0.085(2) 0.0585(18) 0.0340(15) -0.0087(13) 0.0241(15) 0.0024(16)
C54 0.0443(14) 0.0434(14) 0.0249(11) -0.0064(10) 0.0059(10) 0.0013(11)
C2 0.0328(12) 0.0269(11) 0.0438(14) -0.0039(10) 0.0020(10) -0.0065(9)
C3 0.0276(11) 0.0290(11) 0.0324(12) -0.0041(9) -0.0009(9) -0.0014(9)
C4 0.0232(10) 0.0262(10) 0.0248(10) -0.0003(8) 0.0036(8) 0.0003(8)
C5 0.0225(10) 0.0260(10) 0.0214(10) -0.0013(8) 0.0059(8) 0.0022(8)
O1 0.0239(7) 0.0214(7) 0.0237(7) 0.0015(6) 0.0006(6) 0.0006(5)
N2 0.0280(9) 0.0247(9) 0.0242(9) 0.0013(7) 0.0006(7) 0.0020(7)
C6 0.0358(12) 0.0252(11) 0.0301(12) 0.0024(9) 0.0040(9) 0.0024(9)
C7 0.0382(13) 0.0309(12) 0.0357(13) 0.0048(10) 0.0055(10) 0.0083(10)
C8 0.0373(13) 0.0391(13) 0.0345(13) 0.0056(10) -0.0015(10) 0.0041(10)
C9 0.0303(11) 0.0332(12) 0.0260(11) -0.0001(9) -0.0017(9) 0.0021(9)
C10 0.0502(15) 0.0259(11) 0.0368(13) -0.0003(10) 0.0030(11) 0.0096(10)
C11 0.082(2) 0.0296(13) 0.0401(15) 0.0090(11) 0.0056(14) 0.0182(13)
C12 0.078(2) 0.0335(13) 0.0290(13) 0.0070(11) 0.0059(13) 0.0093(13)
C13 0.0420(13) 0.0263(11) 0.0269(11) 0.0016(9) 0.0051(10) 0.0000(9)
C14 0.0291(11) 0.0264(11) 0.0265(11) 0.0015(8) 0.0052(9) -0.0030(8)
O2 0.0291(7) 0.0247(7) 0.0209(7) 0.0014(6) 0.0055(6) 0.0022(6)
N3 0.0337(10) 0.0233(9) 0.0277(10) 0.0028(7) 0.0017(8) 0.0031(7)
C15 0.073(2) 0.0440(15) 0.0259(13) 0.0052(11) 0.0123(13) 0.0050(13)
N4 0.0443(11) 0.0323(10) 0.0230(10) 0.0025(8) 0.0072(8) 0.0044(8)
C16 0.098(3) 0.061(2) 0.0318(15) 0.0001(14) 0.0198(16) 0.0167(18)
C17 0.079(2) 0.0555(18) 0.0402(16) -0.0026(13) 0.0263(15) 0.0135(16)
C18 0.0427(13) 0.0356(12) 0.0308(12) -0.0017(10) 0.0090(10) 0.0058(10)
N5 0.0289(9) 0.0244(8) 0.0224(9) -0.0027(7) 0.0038(7) 0.0016(7)
C19 0.0397(13) 0.0313(12) 0.0314(12) -0.0105(9) 0.0048(10) -0.0026(10)
C20 0.0504(15) 0.0415(14) 0.0450(15) -0.0223(12) 0.0174(12) -0.0036(12)
C21 0.0371(12) 0.0366(13) 0.0424(14) -0.0116(11) 0.0180(11) -0.0008(10)
C22 0.0270(10) 0.0243(10) 0.0240(10) -0.0002(8) 0.0050(8) 0.0020(8)
C23 0.0247(10) 0.0229(10) 0.0203(10) 0.0031(8) 0.0033(8) 0.0028(8)
O3 0.0221(7) 0.0226(7) 0.0266(7) -0.0033(6) 0.0058(6) -0.0010(5)
N6 0.0238(8) 0.0227(8) 0.0261(9) -0.0004(7) 0.0073(7) 0.0000(7)
C24 0.0257(10) 0.0300(11) 0.0340(12) -0.0025(9) 0.0106(9) 0.0009(9)
C25 0.0275(11) 0.0355(12) 0.0447(14) -0.0032(11) 0.0128(10) -0.0030(9)
C26 0.0263(11) 0.0309(11) 0.0384(13) -0.0044(10) 0.0049(9) -0.0031(9)
C27 0.0268(10) 0.0237(10) 0.0275(11) -0.0026(8) 0.0070(8) -0.0010(8)

loop_
_atom_type_symbol
_atom_type_description
_atom_type_scat_dispersion_real
_atom_type_scat_dispersion_imag
_atom_type_scat_source
C C 0.0181 0.0091 'International Tables Vol C Tables 4.2.6.8 and 6.1.1.4'
H H 0.0000 0.0000 'International Tables Vol C Tables 4.2.6.8 and 6.1.1.4'
N N 0.0311 0.0180 'International Tables Vol C Tables 4.2.6.8 and 6.1.1.4'
O O 0.0492 0.0322 'International Tables Vol C Tables 4.2.6.8 and 6.1.1.4'
Fe Fe -1.1336 3.1974 'International Tables Vol C Tables 4.2.6.8 and 6.1.1.4'

loop_
_geom_angle_atom_site_label_1
_geom_angle_atom_site_label_2
_geom_angle_atom_site_label_3
_geom_angle
N3 Fe1 N5 93.25(8)
N3 Fe1 N1 93.40(8)
N5 Fe1 N1 91.73(8)
N3 Fe1 O2 78.63(7)
N5 Fe1 O2 161.05(7)
N1 Fe1 O2 105.71(7)
N3 Fe1 O3 99.42(7)
N5 Fe1 O3 77.30(6)
N1 Fe1 O3 163.51(7)
O2 Fe1 O3 87.07(6)
N3 Fe1 O1 164.72(7)
N5 Fe1 O1 99.27(7)
N1 Fe1 O1 77.60(6)
O2 Fe1 O1 91.81(6)
O3 Fe1 O1 91.88(6)
C1 N1 C4 107.55(19)
C1 N1 Fe1 135.78(16)
C4 N1 Fe1 114.37(14)
N1 C1 C2 110.0(2)
N1 C1 H1 125.0
C2 C1 H1 125.0
N7 Fe2 N9 92.78(7)
N7 Fe2 N11 93.53(8)
N9 Fe2 N11 90.40(7)
N7 Fe2 O5 104.90(7)
N9 Fe2 O5 78.57(7)
N11 Fe2 O5 158.83(7)
N7 Fe2 O6 165.57(7)
N9 Fe2 O6 98.57(7)
N11 Fe2 O6 77.58(7)
O5 Fe2 O6 86.17(6)
N7 Fe2 O4 78.01(7)
N9 Fe2 O4 166.99(7)
N11 Fe2 O4 99.23(7)
O5 Fe2 O4 94.79(6)
O6 Fe2 O4 92.07(6)
C28 N7 C31 107.30(19)
C28 N7 Fe2 136.29(17)
C31 N7 Fe2 114.83(14)
N7 C28 C29 109.7(2)
N7 C28 H28 125.2
C29 C28 H28 125.2
C28 C29 C30 107.5(2)
C28 C29 H29 126.3
C30 C29 H29 126.3
C31 C30 C29 105.9(2)
C31 C30 H30 127.1
C29 C30 H30 127.1
N7 C31 C30 109.7(2)
N7 C31 C32 113.01(18)
C30 C31 C32 137.3(2)
O4 C32 N8 118.96(19)
O4 C32 C31 118.10(19)
N8 C32 C31 122.93(19)
C32 O4 Fe2 114.91(13)
C32 N8 C33 122.22(18)
C32 N8 C36 125.74(19)
C33 N8 C36 111.61(18)
N8 C33 C34 104.26(19)
N8 C33 H33A 110.9
C34 C33 H33A 110.9
N8 C33 H33B 110.9
C34 C33 H33B 110.9
H33A C33 H33B 108.9
C33 C34 C35 103.3(2)
C33 C34 H34A 111.1
C35 C34 H34A 111.1
C33 C34 H34B 111.1
C35 C34 H34B 111.1
H34A C34 H34B 109.1
C34 C35 C36 105.1(2)
C34 C35 H35A 110.7
C36 C35 H35A 110.7
C34 C35 H35B 110.7
C36 C35 H35B 110.7
H35A C35 H35B 108.8
N8 C36 C35 103.50(18)
N8 C36 H36A 111.1
C35 C36 H36A 111.1
N8 C36 H36B 111.1
C35 C36 H36B 111.1
H36A C36 H36B 109.0
C37 N9 C40 107.48(18)
C37 N9 Fe2 137.53(16)
C40 N9 Fe2 114.81(14)
N9 C37 C38 110.0(2)
N9 C37 H37 125.0
C38 C37 H37 125.0
C37 C38 C39 106.98(19)
C37 C38 H38 126.5
C39 C38 H38 126.5
C38 C39 C40 106.2(2)
C38 C39 H39 126.9
C40 C39 H39 126.9
N9 C40 C39 109.35(19)
N9 C40 C41 113.12(18)
C39 C40 C41 137.5(2)
O5 C41 N10 118.62(19)
O5 C41 C40 117.85(19)
N10 C41 C40 123.53(19)
C41 O5 Fe2 115.46(13)
C41 N10 C42 125.64(18)
C41 N10 C45 122.42(17)
C42 N10 C45 111.44(17)
N10 C42 C43 102.97(18)
N10 C42 H42A 111.2
C43 C42 H42A 111.2
N10 C42 H42B 111.2
C43 C42 H42B 111.2
H42A C42 H42B 109.1
C44 C43 C42 104.07(19)
C44 C43 H43A 110.9
C42 C43 H43A 110.9
C44 C43 H43B 110.9
C42 C43 H43B 110.9
H43A C43 H43B 109.0
C43 C44 C45 103.0(2)
C43 C44 H44A 111.2
C45 C44 H44A 111.2
C43 C44 H44B 111.2
C45 C44 H44B 111.2
H44A C44 H44B 109.1
N10 C45 C44 103.37(17)
N10 C45 H45A 111.1
C44 C45 H45A 111.1
N10 C45 H45B 111.1
C44 C45 H45B 111.1
H45A C45 H45B 109.1
C46 N11 C49 107.21(19)
C46 N11 Fe2 136.41(16)
C49 N11 Fe2 114.36(14)
N11 C46 C47 110.0(2)
N11 C46 H46 125.0
C47 C46 H46 125.0
C46 C47 C48 106.9(2)
C46 C47 H47 126.6
C48 C47 H47 126.6
C49 C48 C47 106.3(2)
C49 C48 H48 126.8
C47 C48 H48 126.8
N11 C49 C48 109.6(2)
N11 C49 C50 112.54(19)
C48 C49 C50 137.9(2)
O6 C50 N12 118.4(2)
O6 C50 C49 118.12(19)
N12 C50 C49 123.4(2)
C50 O6 Fe2 114.79(13)
C50 N12 C51 125.3(2)
C50 N12 C54 122.05(19)
C51 N12 C54 112.3(2)
N12 C51 C52 102.6(3)
N12 C51 H51A 111.2
C52 C51 H51A 111.2
N12 C51 H51B 111.2
C52 C51 H51B 111.2
H51A C51 H51B 109.2
C53 C52 C51 104.0(3)
C53 C52 H52A 110.9
C51 C52 H52A 110.9
C53 C52 H52B 110.9
C51 C52 H52B 110.9
H52A C52 H52B 109.0
C54 C53 C52 103.6(3)
C54 C53 H53A 111.0
C52 C53 H53A 111.0
C54 C53 H53B 111.0
C52 C53 H53B 111.0
H53A C53 H53B 109.0
N12 C54 C53 103.0(2)
N12 C54 H54A 111.2
C53 C54 H54A 111.2
N12 C54 H54B 111.2
C53 C54 H54B 111.2
H54A C54 H54B 109.1
C1 C2 C3 107.0(2)
C1 C2 H2 126.5
C3 C2 H2 126.5
C2 C3 C4 106.3(2)
C2 C3 H3 126.8
C4 C3 H3 126.8
N1 C4 C3 109.09(19)
N1 C4 C5 112.81(18)
C3 C4 C5 138.1(2)
O1 C5 N2 119.25(19)
O1 C5 C4 118.17(19)
N2 C5 C4 122.53(19)
C5 O1 Fe1 114.70(13)
C5 N2 C6 122.19(18)
C5 N2 C9 125.73(18)
C6 N2 C9 111.97(17)
N2 C6 C7 102.26(18)
N2 C6 H6A 111.3
C7 C6 H6A 111.3
N2 C6 H6B 111.3
C7 C6 H6B 111.3
H6A C6 H6B 109.2
C8 C7 C6 103.46(19)
C8 C7 H7A 111.1
C6 C7 H7A 111.1
C8 C7 H7B 111.1
C6 C7 H7B 111.1
H7A C7 H7B 109.0
C7 C8 C9 103.4(2)
C7 C8 H8A 111.1
C9 C8 H8A 111.1
C7 C8 H8B 111.1
C9 C8 H8B 111.1
H8A C8 H8B 109.0
N2 C9 C8 103.55(18)
N2 C9 H9A 111.1
C8 C9 H9A 111.1
N2 C9 H9B 111.1
C8 C9 H9B 111.1
H9A C9 H9B 109.0
N3 C10 C11 109.9(2)
N3 C10 H10 125.0
C11 C10 H10 125.0
C10 C11 C12 107.1(2)
C10 C11 H11 126.5
C12 C11 H11 126.5
C13 C12 C11 106.6(2)
C13 C12 H12 126.7
C11 C12 H12 126.7
N3 C13 C12 109.2(2)
N3 C13 C14 113.2(2)
C12 C13 C14 137.5(2)
O2 C14 N4 118.8(2)
O2 C14 C13 118.0(2)
N4 C14 C13 123.2(2)
C14 O2 Fe1 115.41(14)
C10 N3 C13 107.2(2)
C10 N3 Fe1 138.13(18)
C13 N3 Fe1 114.67(15)
N4 C15 C16 103.3(2)
N4 C15 H15A 111.1
C16 C15 H15A 111.1
N4 C15 H15B 111.1
C16 C15 H15B 111.1
H15A C15 H15B 109.1
C14 N4 C18 122.4(2)
C14 N4 C15 126.1(2)
C18 N4 C15 111.4(2)
C17 C16 C15 104.3(3)
C17 C16 H16A 110.9
C15 C16 H16A 110.9
C17 C16 H16B 110.9
C15 C16 H16B 110.9
H16A C16 H16B 108.9
C18 C17 C16 102.4(2)
C18 C17 H17A 111.3
C16 C17 H17A 111.3
C18 C17 H17B 111.3
C16 C17 H17B 111.3
H17A C17 H17B 109.2
N4 C18 C17 103.1(2)
N4 C18 H18A 111.1
C17 C18 H18A 111.1
N4 C18 H18B 111.1
C17 C18 H18B 111.1
H18A C18 H18B 109.1
C19 N5 C22 107.39(18)
C19 N5 Fe1 136.20(16)
C22 N5 Fe1 115.63(14)
N5 C19 C20 110.0(2)
N5 C19 H19 125.0
C20 C19 H19 125.0
C19 C20 C21 107.2(2)
C19 C20 H20 126.4
C21 C20 H20 126.4
C22 C21 C20 105.9(2)
C22 C21 H21 127.1
C20 C21 H21 127.1
N5 C22 C21 109.5(2)
N5 C22 C23 112.46(18)
C21 C22 C23 138.0(2)
O3 C23 N6 118.58(19)
O3 C23 C22 117.69(18)
N6 C23 C22 123.73(18)
C23 O3 Fe1 115.68(13)
C23 N6 C24 125.48(18)
C23 N6 C27 122.66(17)
C24 N6 C27 111.71(17)
N6 C24 C25 103.43(17)
N6 C24 H24A 111.1
C25 C24 H24A 111.1
N6 C24 H24B 111.1
C25 C24 H24B 111.1
H24A C24 H24B 109.0
C26 C25 C24 104.39(18)
C26 C25 H25A 110.9
C24 C25 H25A 110.9
C26 C25 H25B 110.9
C24 C25 H25B 110.9
H25A C25 H25B 108.9
C27 C26 C25 103.02(19)
C27 C26 H26A 111.2
C25 C26 H26A 111.2
C27 C26 H26B 111.2
C25 C26 H26B 111.2
H26A C26 H26B 109.1
N6 C27 C26 102.56(17)
N6 C27 H27A 111.3
C26 C27 H27A 111.3
N6 C27 H27B 111.3
C26 C27 H27B 111.3
H27A C27 H27B 109.2

loop_
_geom_bond_atom_site_label_1
_geom_bond_atom_site_label_2
_geom_bond_distance
Fe1 N3 2.0404(19)
Fe1 N5 2.0436(18)
Fe1 N1 2.0489(18)
Fe1 O2 2.0520(14)
Fe1 O3 2.0686(14)
Fe1 O1 2.0850(14)
N1 C1 1.344(3)
N1 C4 1.374(3)
C1 C2 1.391(3)
C1 H1 0.9500
Fe2 N7 2.0410(18)
Fe2 N9 2.0459(18)
Fe2 N11 2.0490(18)
Fe2 O5 2.0496(15)
Fe2 O6 2.0722(14)
Fe2 O4 2.0730(15)
N7 C28 1.344(3)
N7 C31 1.374(3)
C28 C29 1.388(4)
C28 H28 0.9500
C29 C30 1.393(4)
C29 H29 0.9500
C30 C31 1.390(3)
C30 H30 0.9500
C31 C32 1.446(3)
C32 O4 1.278(3)
C32 N8 1.330(3)
N8 C33 1.467(3)
N8 C36 1.471(3)
C33 C34 1.512(3)
C33 H33A 0.9900
C33 H33B 0.9900
C34 C35 1.516(4)
C34 H34A 0.9900
C34 H34B 0.9900
C35 C36 1.530(3)
C35 H35A 0.9900
C35 H35B 0.9900
C36 H36A 0.9900
C36 H36B 0.9900
N9 C37 1.348(3)
N9 C40 1.370(3)
C37 C38 1.389(3)
C37 H37 0.9500
C38 C39 1.396(3)
C38 H38 0.9500
C39 C40 1.399(3)
C39 H39 0.9500
C40 C41 1.450(3)
C41 O5 1.284(3)
C41 N10 1.328(3)
N10 C42 1.471(3)
N10 C45 1.477(3)
C42 C43 1.529(3)
C42 H42A 0.9900
C42 H42B 0.9900
C43 C44 1.508(3)
C43 H43A 0.9900
C43 H43B 0.9900
C44 C45 1.520(3)
C44 H44A 0.9900
C44 H44B 0.9900
C45 H45A 0.9900
C45 H45B 0.9900
N11 C46 1.348(3)
N11 C49 1.369(3)
C46 C47 1.389(4)
C46 H46 0.9500
C47 C48 1.392(4)
C47 H47 0.9500
C48 C49 1.392(3)
C48 H48 0.9500
C49 C50 1.452(3)
C50 O6 1.272(3)
C50 N12 1.334(3)
N12 C51 1.470(3)
N12 C54 1.473(3)
C51 C52 1.517(5)
C51 H51A 0.9900
C51 H51B 0.9900
C52 C53 1.517(5)
C52 H52A 0.9900
C52 H52B 0.9900
C53 C54 1.513(4)
C53 H53A 0.9900
C53 H53B 0.9900
C54 H54A 0.9900
C54 H54B 0.9900
C2 C3 1.392(3)
C2 H2 0.9500
C3 C4 1.401(3)
C3 H3 0.9500
C4 C5 1.448(3)
C5 O1 1.275(3)
C5 N2 1.334(3)
N2 C6 1.469(3)
N2 C9 1.470(3)
C6 C7 1.522(3)
C6 H6A 0.9900
C6 H6B 0.9900
C7 C8 1.515(4)
C7 H7A 0.9900
C7 H7B 0.9900
C8 C9 1.523(3)
C8 H8A 0.9900
C8 H8B 0.9900
C9 H9A 0.9900
C9 H9B 0.9900
C10 N3 1.352(3)
C10 C11 1.380(4)
C10 H10 0.9500
C11 C12 1.392(4)
C11 H11 0.9500
C12 C13 1.386(4)
C12 H12 0.9500
C13 N3 1.374(3)
C13 C14 1.449(3)
C14 O2 1.277(3)
C14 N4 1.331(3)
C15 N4 1.473(3)
C15 C16 1.531(4)
C15 H15A 0.9900
C15 H15B 0.9900
N4 C18 1.465(3)
C16 C17 1.519(5)
C16 H16A 0.9900
C16 H16B 0.9900
C17 C18 1.514(4)
C17 H17A 0.9900
C17 H17B 0.9900
C18 H18A 0.9900
C18 H18B 0.9900
N5 C19 1.341(3)
N5 C22 1.373(3)
C19 C20 1.387(4)
C19 H19 0.9500
C20 C21 1.396(4)
C20 H20 0.9500
C21 C22 1.393(3)
C21 H21 0.9500
C22 C23 1.446(3)
C23 O3 1.279(3)
C23 N6 1.330(3)
N6 C24 1.472(3)
N6 C27 1.475(3)
C24 C25 1.526(3)
C24 H24A 0.9900
C24 H24B 0.9900
C25 C26 1.523(3)
C25 H25A 0.9900
C25 H25B 0.9900
C26 C27 1.512(3)
C26 H26A 0.9900
C26 H26B 0.9900
C27 H27A 0.9900
C27 H27B 0.9900
